data_6000610
loop_
_publ_author_name
'Luhrs, C. C.'
'Molins, E.'
'Van, Tendeloo G'
'Beltran-Porter, D.'
'Fuertes, A.'

_publ_section_title
;
 Crystal structure of Bi6Sr8-xCa3+xO22 (-0.5 <= x <= 1.7): a mixed valence
 bismuth oxide related to perovskite
;
_journal_name_full 'Chemistry of Materials'
_journal_page_first 1875
_journal_page_last 1881
_journal_paper_doi 10.1021/cm9800377
_journal_volume 10
_journal_year 1998
_chemical_formula_sum 'Bi Ca3 O22 Sr8'
_space_group_name_H-M_alt 'P 1 21/c 1'
_cell_angle_alpha 90.000
_cell_angle_beta 101.460
_cell_angle_gamma 90.000
_cell_length_a 11.0370
_cell_length_b 5.9710
_cell_length_c 19.7030
_cell_volume 1272.58
_cod_database_code 6000610

loop_
_atom_site_label
_atom_site_fract_x
_atom_site_fract_y
_atom_site_fract_z
? ? ? ?
